data_7213086
loop_
_publ_author_name
'Isobe, Shin-ichiro'
'Taniguchi, Masahiko'
'Sawada, Tsuyoshi'
'Thiemann, Thies'
'Yonemitsu, Tadashi'
'Mataka, Shuntaro'

_publ_section_title
;
 Novel rearrangement of conformationally restrained [3.3]orthocyclophanes
;
_journal_issue 15
_journal_name_full 'Journal of the Chemical Society, Perkin Transactions 1'
_journal_page_first 2101
_journal_paper_doi 10.1039/a903156a
_journal_year 1999
_chemical_formula_sum 'C35 H30'
_chemical_formula_weight 450.59
_chemical_melting_point 518.15
_chemical_name_common 11b
_chemical_name_systematic
; 
 1-(1'-Naphthyl)-4,5:9,10-dibenzobicyclo[5,4,0,02,11]undeca-4,9-diene 
;
_space_group_IT_number 14
_symmetry_cell_setting monoclinic
_symmetry_space_group_name_Hall '-P 2ybc'
_symmetry_space_group_name_H-M 'P 1 21/c 1'
_atom_sites_solution_hydrogens geom
_atom_sites_solution_primary direct
_atom_sites_solution_secondary difmap
_audit_creation_method SHELXL
_cell_angle_alpha 90.00
_cell_angle_beta 94.688(2)
_cell_angle_gamma 90.00
_cell_formula_units_Z 4
_cell_length_a 12.260(4)
_cell_length_b 19.770(9)
_cell_length_c 10.336(2)
_cell_measurement_reflns_used 19
_cell_measurement_temperature 296(2)
_cell_measurement_theta_max 42
_cell_measurement_theta_min 22
_cell_volume 2496.9(15)
_computing_cell_refinement 'CAD4 Enraf-Nonius software'
_computing_data_collection 'CAD4 Enraf-Nonius software'
_computing_data_reduction 'MolEN  Enraf-Nonius software'
_computing_molecular_graphics 'Xtal_GX (Hall & Boulay, 1995)'
_computing_publication_material 'SHELXL-93 (Sheldrick, 1993)'
_computing_structure_refinement 'SHELXL-93 (Sheldrick, 1993)'
_computing_structure_solution
;SIR92 (Altomare, Burla, Camalli, Cascarano, Giacovazzo,
Guagliardi & Polidori, 1994) 
;
_diffrn_ambient_temperature 296(2)
_diffrn_measurement_device Enraf_Nonius_CAD4
_diffrn_measurement_method \w/2\q
_diffrn_radiation_monochromator graphite
_diffrn_radiation_source 'fine-focus sealed tube'
_diffrn_radiation_type CuKa
_diffrn_radiation_wavelength 1.54184
_diffrn_reflns_av_R_equivalents 0.0768
_diffrn_reflns_av_sigmaI/netI 0.0619
_diffrn_reflns_limit_h_max 14
_diffrn_reflns_limit_h_min -14
_diffrn_reflns_limit_k_max 23
_diffrn_reflns_limit_k_min 0
_diffrn_reflns_limit_l_max 12
_diffrn_reflns_limit_l_min 0
_diffrn_reflns_number 4817
_diffrn_reflns_theta_max 68.00
_diffrn_reflns_theta_min 3.62
_diffrn_standards_decay_% -1.71
_diffrn_standards_interval_time 120
_diffrn_standards_number 3
_exptl_absorpt_coefficient_mu 0.507
_exptl_absorpt_correction_T_max 0.913
_exptl_absorpt_correction_T_min 0.903
_exptl_absorpt_correction_type empirical
_exptl_crystal_colour colorless
_exptl_crystal_density_diffrn 1.199
_exptl_crystal_density_method 'not measured'
_exptl_crystal_description prism
_exptl_crystal_F_000 960
_exptl_crystal_size_max 0.24
_exptl_crystal_size_mid 0.24
_exptl_crystal_size_min 0.18
_refine_diff_density_max .202
_refine_diff_density_min -.211
_refine_diff_density_rms .055
_refine_ls_extinction_coef 0.0015(3)
_refine_ls_extinction_expression Fc^*^=kFc[1+0.001xFc^2^l^3^/sin(2q)]^-1/4^
_refine_ls_extinction_method SHELXL
_refine_ls_goodness_of_fit_all 1.108
_refine_ls_goodness_of_fit_ref 1.087
_refine_ls_hydrogen_treatment riding
_refine_ls_matrix_type full
_refine_ls_number_parameters 317
_refine_ls_number_reflns 4548
_refine_ls_number_restraints 0
_refine_ls_restrained_S_all 1.108
_refine_ls_restrained_S_obs 1.087
_refine_ls_R_factor_all 0.1323
_refine_ls_R_factor_gt 0.0569
_refine_ls_shift/esd_mean 0.000
_refine_ls_shift/su_max 0.000
_refine_ls_structure_factor_coef Fsqd
_refine_ls_weighting_details 'w=1/[s^2^(Fo^2^)+( 0.0732P)^2^+0.7478P] where P=(Fo^2^+2Fc^2^)/3'
_refine_ls_weighting_scheme calc
_refine_ls_wR_factor_gt 0.1317
_refine_ls_wR_factor_ref 0.1869
_reflns_number_gt 2481
_reflns_number_total 4549
_reflns_observed_criterion >2sigma(I)
_cod_data_source_file 903156asup1.cif
_cod_data_source_block 11b
_cod_depositor_comments
;
The following automatic conversions were performed:

'_chemical_melting_point' value '245c' was changed to '518.15' - it
was converted from degrees Celsius(C) to Kelvins(K).

Automatic conversion script
Id: cif_fix_values 1891 2012-01-12 08:04:46Z andrius 

The following automatic conversions were performed:

'_refine_ls_weighting_scheme' value 'calc w=1/[s^2^(Fo^2^)+(
0.0732P)^2^+0.7478P] where P=(Fo^2^+2Fc^2^)/3' was changed to 'calc'.
New tag '_refine_ls_weighting_details' was created. The value of the
new tag was set to 'w=1/[s^2^(Fo^2^)+( 0.0732P)^2^+0.7478P] where
P=(Fo^2^+2Fc^2^)/3'.

Automatic conversion script
Id: cif_fix_values 3143 2015-03-26 13:38:13Z robertas 
;
_cod_original_sg_symbol_H-M 'p 1 21/c 1'
_cod_database_code 7213086

loop_
_symmetry_equiv_pos_as_xyz
'x, y, z'
'-x, y+1/2, -z+1/2'
'-x, -y, -z'
'x, -y-1/2, z-1/2'

loop_
_atom_site_aniso_label
_atom_site_aniso_U_11
_atom_site_aniso_U_22
_atom_site_aniso_U_33
_atom_site_aniso_U_23
_atom_site_aniso_U_13
_atom_site_aniso_U_12
C01 0.062(2) 0.038(2) 0.049(2) -0.0104(14) 0.0057(15) 0.0034(14)
C02 0.070(2) 0.065(2) 0.062(2) -0.007(2) 0.015(2) 0.011(2)
C03 0.068(3) 0.079(3) 0.088(3) -0.011(2) 0.018(2) 0.013(2)
C04 0.069(3) 0.068(2) 0.090(3) -0.008(2) -0.004(2) 0.016(2)
C05 0.075(2) 0.048(2) 0.063(2) -0.002(2) -0.005(2) 0.013(2)
C06 0.067(2) 0.0290(14) 0.050(2) -0.0029(13) 0.004(2) 0.0054(14)
C07 0.071(2) 0.033(2) 0.043(2) 0.0027(13) 0.0027(15) -0.0002(14)
C08 0.059(2) 0.0335(14) 0.036(2) -0.0037(12) 0.0061(14) -0.0020(13)
C09 0.055(2) 0.0366(15) 0.042(2) -0.0060(13) 0.0046(14) -0.0041(13)
C10 0.051(2) 0.038(2) 0.045(2) -0.0010(13) 0.0052(14) -0.0020(13)
C11 0.060(2) 0.047(2) 0.055(2) 0.004(2) 0.008(2) -0.003(2)
C12 0.053(2) 0.050(2) 0.079(3) 0.000(2) 0.007(2) -0.012(2)
C13 0.059(2) 0.057(2) 0.075(3) -0.010(2) -0.003(2) -0.009(2)
C14 0.059(2) 0.059(2) 0.054(2) -0.006(2) -0.007(2) 0.000(2)
C15 0.049(2) 0.043(2) 0.050(2) -0.0011(14) 0.0012(14) -0.0003(13)
C16 0.065(2) 0.047(2) 0.044(2) 0.0055(14) 0.000(2) 0.000(2)
C17 0.061(2) 0.0360(15) 0.040(2) 0.0041(13) 0.0059(14) -0.0042(13)
C18 0.065(2) 0.048(2) 0.040(2) -0.0087(14) 0.0041(15) 0.004(2)
C19 0.051(2) 0.0297(14) 0.040(2) -0.0021(12) 0.0042(13) -0.0011(12)
C20 0.051(2) 0.0327(15) 0.039(2) 0.0002(12) 0.0027(13) -0.0012(13)
C21 0.050(2) 0.039(2) 0.053(2) -0.0009(14) 0.0009(14) -0.0008(14)
C22 0.069(2) 0.035(2) 0.054(2) 0.0006(14) 0.007(2) 0.0065(15)
C23 0.076(2) 0.0310(15) 0.042(2) 0.0033(13) 0.005(2) -0.001(2)
C24 0.062(2) 0.0362(15) 0.032(2) 0.0013(12) 0.0018(13) -0.0101(14)
C25 0.072(2) 0.052(2) 0.049(2) 0.003(2) 0.000(2) -0.021(2)
C26 0.058(2) 0.078(3) 0.061(2) 0.006(2) -0.003(2) -0.022(2)
C27 0.054(2) 0.065(2) 0.066(2) 0.006(2) 0.002(2) -0.001(2)
C28 0.051(2) 0.044(2) 0.056(2) 0.0058(15) 0.0024(15) -0.0005(15)
C29 0.054(2) 0.0366(15) 0.033(2) 0.0032(12) 0.0039(13) -0.0032(13)
C30 0.066(3) 0.082(3) 0.101(4) 0.016(3) 0.010(2) 0.004(2)
C31 0.069(3) 0.087(3) 0.112(4) -0.025(3) -0.007(3) -0.001(2)
C32 0.087(3) 0.093(3) 0.072(3) -0.002(3) 0.006(2) 0.001(2)
C33 0.098(3) 0.114(4) 0.071(3) -0.002(3) -0.012(2) 0.012(3)
C34 0.070(3) 0.075(3) 0.095(3) -0.008(3) 0.005(2) 0.004(2)
C35 0.089(3) 0.084(3) 0.090(4) 0.017(3) -0.003(3) 0.010(2)

loop_
_atom_site_label
_atom_site_type_symbol
_atom_site_fract_x
_atom_site_fract_y
_atom_site_fract_z
_atom_site_U_iso_or_equiv
_atom_site_thermal_displace_type
_atom_site_occupancy
_atom_site_calc_flag
_atom_site_refinement_flags
C01 C -0.1019(3) 0.66070(14) 0.3490(3) 0.0497(8) Uani 1 d .
C02 C -0.1984(3) 0.6572(2) 0.4088(4) 0.0648(9) Uani 1 d .
H02 H -0.1964(3) 0.6459(2) 0.4963(4) 0.084 Uiso 1 calc R
C03 C -0.2972(3) 0.6701(2) 0.3416(4) 0.0777(12) Uani 1 d .
H03 H -0.3615(3) 0.6677(2) 0.3835(4) 0.101 Uiso 1 calc R
C04 C -0.3013(3) 0.6868(2) 0.2109(4) 0.0762(11) Uani 1 d .
H04 H -0.3683(3) 0.6951(2) 0.1647(4) 0.099 Uiso 1 calc R
C05 C -0.2061(3) 0.6910(2) 0.1501(4) 0.0623(9) Uani 1 d .
H05 H -0.2092(3) 0.7033(2) 0.0630(4) 0.081 Uiso 1 calc R
C06 C -0.1058(3) 0.67743(14) 0.2158(3) 0.0486(8) Uani 1 d .
C07 C -0.0025(3) 0.67593(14) 0.1493(3) 0.0490(8) Uani 1 d .
H07A H 0.0533(3) 0.70170(14) 0.1998(3) 0.064 Uiso 1 calc R
H07B H -0.0148(3) 0.69721(14) 0.0648(3) 0.064 Uiso 1 calc R
C08 C 0.0381(2) 0.60415(14) 0.1323(3) 0.0427(7) Uani 1 d .
H08 H 0.0072(2) 0.58244(14) 0.0523(3) 0.056 Uiso 1 calc R
C09 C 0.1539(2) 0.58347(14) 0.1713(3) 0.0445(7) Uani 1 d .
H09 H 0.1855(2) 0.55150(14) 0.1123(3) 0.058 Uiso 1 calc R
C10 C 0.2343(2) 0.62814(14) 0.2450(3) 0.0446(7) Uani 1 d .
C11 C 0.2995(3) 0.67307(15) 0.1825(3) 0.0536(8) Uani 1 d .
H11 H 0.2910(3) 0.67703(15) 0.0926(3) 0.070 Uiso 1 calc R
C12 C 0.3771(3) 0.7119(2) 0.2529(4) 0.0607(9) Uani 1 d .
H12 H 0.4211(3) 0.7414(2) 0.2103(4) 0.079 Uiso 1 calc R
C13 C 0.3891(3) 0.7070(2) 0.3860(4) 0.0638(9) Uani 1 d .
H13 H 0.4411(3) 0.7334(2) 0.4332(4) 0.083 Uiso 1 calc R
C14 C 0.3244(3) 0.6631(2) 0.4495(3) 0.0582(9) Uani 1 d .
H14 H 0.3325(3) 0.6605(2) 0.5397(3) 0.076 Uiso 1 calc R
C15 C 0.2472(2) 0.62272(15) 0.3806(3) 0.0476(8) Uani 1 d .
C16 C 0.1763(3) 0.5744(2) 0.4485(3) 0.0523(8) Uani 1 d .
H16A H 0.1779(3) 0.5862(2) 0.5397(3) 0.068 Uiso 1 calc R
H16B H 0.2046(3) 0.5288(2) 0.4421(3) 0.068 Uiso 1 calc R
C17 C 0.0587(3) 0.57695(14) 0.3879(3) 0.0453(7) Uani 1 d .
H17 H 0.0183(3) 0.54181(14) 0.4308(3) 0.059 Uiso 1 calc R
C18 C 0.0063(3) 0.6451(2) 0.4199(3) 0.0510(8) Uani 1 d .
H18A H -0.0026(3) 0.6461(2) 0.5123(3) 0.066 Uiso 1 calc R
H18B H 0.0570(3) 0.6809(2) 0.4020(3) 0.066 Uiso 1 calc R
C19 C 0.0609(2) 0.55532(13) 0.2441(3) 0.0402(7) Uani 1 d .
C20 C 0.0342(2) 0.48128(13) 0.2230(3) 0.0407(7) Uani 1 d .
C21 C 0.1186(3) 0.43583(14) 0.2232(3) 0.0479(8) Uani 1 d .
H21 H 0.1903(3) 0.45153(14) 0.2317(3) 0.062 Uiso 1 calc R
C22 C 0.0990(3) 0.36565(15) 0.2107(3) 0.0526(8) Uani 1 d .
H22 H 0.1574(3) 0.33562(15) 0.2111(3) 0.068 Uiso 1 calc R
C23 C -0.0047(3) 0.34233(15) 0.1983(3) 0.0496(8) Uani 1 d .
H23 H -0.0168(3) 0.29603(15) 0.1900(3) 0.065 Uiso 1 calc R
C24 C -0.0947(2) 0.38609(14) 0.1975(3) 0.0434(7) Uani 1 d .
C25 C -0.2027(3) 0.3625(2) 0.1851(3) 0.0577(9) Uani 1 d .
H25 H -0.2154(3) 0.3163(2) 0.1761(3) 0.075 Uiso 1 calc R
C26 C -0.2889(3) 0.4049(2) 0.1860(3) 0.0661(10) Uani 1 d .
H26 H -0.3599(3) 0.3880(2) 0.1783(3) 0.086 Uiso 1 calc R
C27 C -0.2703(3) 0.4752(2) 0.1988(3) 0.0616(9) Uani 1 d .
H27 H -0.3295(3) 0.5045(2) 0.1996(3) 0.080 Uiso 1 calc R
C28 C -0.1678(2) 0.5001(2) 0.2097(3) 0.0508(8) Uani 1 d .
H28 H -0.1576(2) 0.5466(2) 0.2170(3) 0.066 Uiso 1 calc R
C29 C -0.0751(2) 0.45748(14) 0.2102(3) 0.0413(7) Uani 1 d .
C30 C 0.4143(3) 0.4848(2) 0.1481(5) 0.0826(12) Uani 1 d .
H30 H 0.4148(3) 0.5223(2) 0.0939(5) 0.107 Uiso 1 calc R
C31 C 0.4316(3) 0.4928(3) 0.2793(5) 0.0902(14) Uani 1 d .
H31 H 0.4445(3) 0.5356(3) 0.3146(5) 0.117 Uiso 1 calc R
C32 C 0.3961(4) 0.4219(2) 0.0958(4) 0.0841(12) Uani 1 d .
H32 H 0.3846(4) 0.4165(2) 0.0064(4) 0.109 Uiso 1 calc R
C33 C 0.4299(4) 0.4371(3) 0.3592(5) 0.0951(14) Uani 1 d .
H33 H 0.4411(4) 0.4421(3) 0.4488(5) 0.124 Uiso 1 calc R
C34 C 0.3948(3) 0.3669(2) 0.1756(5) 0.0803(12) Uani 1 d .
H34 H 0.3823(3) 0.3240(2) 0.1403(5) 0.104 Uiso 1 calc R
C35 C 0.4116(4) 0.3745(2) 0.3060(5) 0.0883(13) Uani 1 d .
H35 H 0.4107(4) 0.3368(2) 0.3597(5) 0.115 Uiso 1 calc R

loop_
_atom_type_symbol
_atom_type_description
_atom_type_scat_dispersion_real
_atom_type_scat_dispersion_imag
_atom_type_scat_source
C C .0181 .0091 'International Tables Vol C Tables 4.2.6.8 and 6.1.1.4'
H H .0000 .0000 'International Tables Vol C Tables 4.2.6.8 and 6.1.1.4'

loop_
_geom_angle_atom_site_label_1
_geom_angle_atom_site_label_2
_geom_angle_atom_site_label_3
_geom_angle
C02 C01 C06 119.1(3)
C02 C01 C18 121.9(3)
C06 C01 C18 119.0(3)
C03 C02 C01 121.2(4)
C02 C03 C04 119.9(4)
C05 C04 C03 119.8(4)
C04 C05 C06 121.2(4)
C05 C06 C01 118.8(3)
C05 C06 C07 122.2(3)
C01 C06 C07 118.8(3)
C06 C07 C08 111.8(2)
C09 C08 C19 60.6(2)
C09 C08 C07 122.4(3)
C19 C08 C07 123.3(2)
C10 C09 C08 123.3(2)
C10 C09 C19 117.2(2)
C08 C09 C19 60.1(2)
C11 C10 C15 119.4(3)
C11 C10 C09 121.6(3)
C15 C10 C09 118.9(3)
C12 C11 C10 120.5(3)
C13 C12 C11 120.0(3)
C12 C13 C14 120.2(3)
C13 C14 C15 120.8(3)
C14 C15 C10 119.0(3)
C14 C15 C16 121.4(3)
C10 C15 C16 119.5(3)
C15 C16 C17 110.6(2)
C16 C17 C18 109.7(2)
C16 C17 C19 107.2(2)
C18 C17 C19 119.2(2)
C01 C18 C17 116.4(2)
C20 C19 C08 118.9(2)
C20 C19 C09 116.4(2)
C08 C19 C09 59.2(2)
C20 C19 C17 112.7(2)
C08 C19 C17 122.7(2)
C09 C19 C17 116.5(2)
C21 C20 C29 119.4(3)
C21 C20 C19 118.7(3)
C29 C20 C19 121.8(3)
C20 C21 C22 121.5(3)
C23 C22 C21 119.8(3)
C22 C23 C24 121.7(3)
C25 C24 C23 122.2(3)
C25 C24 C29 119.0(3)
C23 C24 C29 118.8(3)
C26 C25 C24 121.9(3)
C25 C26 C27 119.4(3)
C28 C27 C26 120.7(3)
C27 C28 C29 121.7(3)
C28 C29 C20 123.8(3)
C28 C29 C24 117.3(3)
C20 C29 C24 119.0(3)
C31 C30 C32 120.3(4)
C30 C31 C33 119.7(4)
C34 C32 C30 119.7(4)
C35 C33 C31 119.5(4)
C35 C34 C32 120.2(4)
C34 C35 C33 120.6(4)

loop_
_geom_bond_atom_site_label_1
_geom_bond_atom_site_label_2
_geom_bond_distance
C01 C02 1.382(5)
C01 C06 1.413(4)
C01 C18 1.495(4)
C02 C03 1.370(5)
C03 C04 1.387(6)
C04 C05 1.373(5)
C05 C06 1.382(4)
C06 C07 1.490(4)
C07 C08 1.519(4)
C08 C09 1.500(4)
C08 C19 1.514(4)
C09 C10 1.486(4)
C09 C19 1.522(4)
C10 C11 1.389(4)
C10 C15 1.402(4)
C11 C12 1.382(4)
C12 C13 1.374(5)
C13 C14 1.378(5)
C14 C15 1.390(4)
C15 C16 1.503(4)
C16 C17 1.525(4)
C17 C18 1.540(4)
C17 C19 1.549(4)
C19 C20 1.512(4)
C20 C21 1.370(4)
C20 C29 1.417(4)
C21 C22 1.412(4)
C22 C23 1.348(4)
C23 C24 1.402(4)
C24 C25 1.401(4)
C24 C29 1.436(4)
C25 C26 1.349(5)
C26 C27 1.413(5)
C27 C28 1.346(4)
C28 C29 1.414(4)
C30 C31 1.365(6)
C30 C32 1.368(6)
C31 C33 1.377(7)
C32 C34 1.365(6)
C33 C35 1.365(6)
C34 C35 1.355(6)

loop_
_geom_torsion_atom_site_label_1
_geom_torsion_atom_site_label_2
_geom_torsion_atom_site_label_3
_geom_torsion_atom_site_label_4
_geom_torsion
C06 C01 C02 C03 -0.4(5)
C18 C01 C02 C03 -178.4(3)
C01 C02 C03 C04 0.2(6)
C02 C03 C04 C05 -0.7(6)
C03 C04 C05 C06 1.5(5)
C04 C05 C06 C01 -1.7(5)
C04 C05 C06 C07 174.7(3)
C02 C01 C06 C05 1.2(4)
C18 C01 C06 C05 179.2(3)
C02 C01 C06 C07 -175.3(3)
C18 C01 C06 C07 2.7(4)
C05 C06 C07 C08 -105.8(3)
C01 C06 C07 C08 70.6(4)
C06 C07 C08 C09 -130.0(3)
C06 C07 C08 C19 -56.2(4)
C19 C08 C09 C10 -104.6(3)
C07 C08 C09 C10 8.3(4)
C19 C08 C09 C19 0.0
C07 C08 C09 C19 112.9(3)
C08 C09 C10 C11 -88.4(4)
C19 C09 C10 C11 -159.0(3)
C08 C09 C10 C15 94.0(3)
C19 C09 C10 C15 23.5(4)
C15 C10 C11 C12 0.4(4)
C09 C10 C11 C12 -177.1(3)
C10 C11 C12 C13 -0.9(5)
C11 C12 C13 C14 0.3(5)
C12 C13 C14 C15 0.7(5)
C13 C14 C15 C10 -1.2(5)
C13 C14 C15 C16 179.8(3)
C11 C10 C15 C14 0.7(4)
C09 C10 C15 C14 178.2(3)
C11 C10 C15 C16 179.7(3)
C09 C10 C15 C16 -2.7(4)
C14 C15 C16 C17 137.6(3)
C10 C15 C16 C17 -41.4(4)
C15 C16 C17 C18 -69.6(3)
C15 C16 C17 C19 61.1(3)
C02 C01 C18 C17 105.7(3)
C06 C01 C18 C17 -72.3(4)
C16 C17 C18 C01 169.7(3)
C19 C17 C18 C01 45.7(4)
C09 C08 C19 C20 -105.2(3)
C07 C08 C19 C20 143.4(3)
C09 C08 C19 C09 0.0
C07 C08 C19 C09 -111.4(3)
C09 C08 C19 C17 103.6(3)
C07 C08 C19 C17 -7.9(4)
C10 C09 C19 C20 -135.9(3)
C08 C09 C19 C20 109.4(3)
C10 C09 C19 C08 114.7(3)
C08 C09 C19 C08 0.0
C10 C09 C19 C17 0.7(4)
C08 C09 C19 C17 -113.9(3)
C16 C17 C19 C20 96.5(3)
C18 C17 C19 C20 -138.2(3)
C16 C17 C19 C08 -110.7(3)
C18 C17 C19 C08 14.6(4)
C16 C17 C19 C09 -41.8(3)
C18 C17 C19 C09 83.5(3)
C08 C19 C20 C21 111.3(3)
C09 C19 C20 C21 43.5(4)
C17 C19 C20 C21 -94.7(3)
C08 C19 C20 C29 -72.2(4)
C09 C19 C20 C29 -139.9(3)
C17 C19 C20 C29 81.8(3)
C29 C20 C21 C22 0.1(5)
C19 C20 C21 C22 176.7(3)
C20 C21 C22 C23 0.0(5)
C21 C22 C23 C24 -0.1(5)
C22 C23 C24 C25 -179.7(3)
C22 C23 C24 C29 0.0(4)
C23 C24 C25 C26 179.2(3)
C29 C24 C25 C26 -0.6(5)
C24 C25 C26 C27 0.5(5)
C25 C26 C27 C28 0.2(5)
C26 C27 C28 C29 -0.7(5)
C27 C28 C29 C20 -179.2(3)
C27 C28 C29 C24 0.6(5)
C21 C20 C29 C28 179.6(3)
C19 C20 C29 C28 3.1(4)
C21 C20 C29 C24 -0.1(4)
C19 C20 C29 C24 -176.6(3)
C25 C24 C29 C28 0.1(4)
C23 C24 C29 C28 -179.7(3)
C25 C24 C29 C20 179.8(3)
C23 C24 C29 C20 0.1(4)
C32 C30 C31 C33 -0.5(7)
C31 C30 C32 C34 0.3(7)
C30 C31 C33 C35 0.4(7)
C30 C32 C34 C35 -0.1(7)
C32 C34 C35 C33 0.1(7)
C31 C33 C35 C34 -0.2(7)
